data_7011302
loop_
_publ_author_name
'Banfi, Stefano'
'Carlucci, Lucia'
'Caruso, Enrico'
'Ciani, Gianfranco'
'Proserpio, Davide M.'

_publ_section_title
;
 Using long bis(4-pyridyl) ligands designed for the self-assembly of
 coordination frameworks and architectures
;
_journal_issue 13
_journal_name_full 'Journal of the Chemical Society, Dalton Transactions'
_journal_page_first 2714
_journal_paper_doi 10.1039/b110189g
_journal_year 2002
_chemical_formula_sum 'C51 H46 Co N6 O11'
_chemical_formula_weight 977.87
_space_group_IT_number 2
_symmetry_cell_setting triclinic
_symmetry_space_group_name_Hall '-P 1'
_symmetry_space_group_name_H-M 'P -1'
_atom_sites_solution_hydrogens geom
_atom_sites_solution_primary direct
_atom_sites_solution_secondary difmap
_cell_angle_alpha 92.380(10)
_cell_angle_beta 99.640(10)
_cell_angle_gamma 98.530(10)
_cell_formula_units_Z 2
_cell_length_a 11.3200(10)
_cell_length_b 13.2610(10)
_cell_length_c 16.0010(10)
_cell_measurement_reflns_used 925
_cell_measurement_temperature 293(2)
_cell_measurement_theta_max 46.
_cell_measurement_theta_min 4.
_cell_volume 2336.4(3)
_computing_molecular_graphics SCHAKAL
_computing_structure_refinement 'SHELXL-97 (Sheldrick, 1997)'
_computing_structure_solution SIR92
_diffrn_ambient_temperature 293(2)
_diffrn_detector_type CCD_plate
_diffrn_measured_fraction_theta_full 0.994
_diffrn_measured_fraction_theta_max 0.994
_diffrn_measurement_device SMART
_diffrn_measurement_method omega-scan
_diffrn_radiation_monochromator graphite
_diffrn_radiation_source 'fine-focus sealed tube'
_diffrn_radiation_type MoK\a
_diffrn_radiation_wavelength 0.71073
_diffrn_reflns_av_R_equivalents 0.0349
_diffrn_reflns_av_sigmaI/netI 0.0491
_diffrn_reflns_limit_h_max 13
_diffrn_reflns_limit_h_min -13
_diffrn_reflns_limit_k_max 15
_diffrn_reflns_limit_k_min -15
_diffrn_reflns_limit_l_max 19
_diffrn_reflns_limit_l_min 0
_diffrn_reflns_number 20146
_diffrn_reflns_theta_full 25.00
_diffrn_reflns_theta_max 25.00
_diffrn_reflns_theta_min 1.56
_diffrn_standards_decay_% 0
_exptl_absorpt_coefficient_mu 0.437
_exptl_absorpt_correction_T_max 0.89
_exptl_absorpt_correction_T_min 1.00
_exptl_absorpt_correction_type sadabs
_exptl_crystal_colour violet
_exptl_crystal_density_diffrn 1.390
_exptl_crystal_density_method 'not measured'
_exptl_crystal_description plate
_exptl_crystal_F_000 1018
_exptl_crystal_size_max 0.34
_exptl_crystal_size_mid 0.20
_exptl_crystal_size_min 0.04
_refine_diff_density_max 0.703
_refine_diff_density_min -0.301
_refine_diff_density_rms 0.049
_refine_ls_extinction_method none
_refine_ls_goodness_of_fit_all 1.009
_refine_ls_hydrogen_treatment mixed
_refine_ls_matrix_type full
_refine_ls_number_parameters 622
_refine_ls_number_reflns 8183
_refine_ls_number_restraints 0
_refine_ls_restrained_S_all 1.009
_refine_ls_R_factor_all 0.0883
_refine_ls_R_factor_obs 0.0492
_refine_ls_shift/su_max 0.039
_refine_ls_shift/su_mean 0.002
_refine_ls_structure_factor_coef Fsqd
_refine_ls_weighting_details 'calc w=1/[\s^2^(Fo^2^)+(0.0548P)^2^+1.6247P] where P=(Fo^2^+2Fc^2^)/3'
_refine_ls_weighting_scheme calc
_refine_ls_wR_factor_all 0.1342
_refine_ls_wR_factor_obs 0.1138
_reflns_number_observed 5503
_reflns_number_total 8183
_reflns_observed_criterion >2sigma(I)
_cod_data_source_file b110189g.txt
_cod_data_source_block 6
_cod_depositor_comments
;
The following automatic conversions were performed:
'_symmetry_cell_setting' value 'Triclinic' changed to 'triclinic'
according to '/home/saulius/struct/CIF-dictionaries/cif_core.dic'
dictionary named 'cif_core.dic' version 2.4.1 from 2010-06-29.

Automatic conversion script
Id: cif_fix_enum 1527 2010-12-29 10:47:43Z saulius 
;
_cod_original_sg_symbol_H-M P-1
_cod_database_code 7011302
_diffrn_measurement_domega 0.30
_diffrn_measurement_rtime 43

loop_
_symmetry_equiv_pos_as_xyz
'x, y, z'
'-x, -y, -z'

loop_
_atom_site_label
_atom_site_type_symbol
_atom_site_fract_x
_atom_site_fract_y
_atom_site_fract_z
_atom_site_U_iso_or_equiv
_atom_site_adp_type
_atom_site_occupancy
_atom_site_symmetry_multiplicity
_atom_site_calc_flag
_atom_site_refinement_flags
_atom_site_disorder_assembly
_atom_site_disorder_group
Co1 Co 0.65833(4) 0.26349(3) 0.49035(3) 0.04639(15) Uani 1 1 d . . .
O2 O 1.09964(19) 0.57686(16) 0.79189(14) 0.0494(6) Uani 1 1 d . . .
O3 O 1.8207(2) 0.98224(17) 1.14670(14) 0.0522(6) Uani 1 1 d . . .
C4 C 1.1950(3) 0.6418(2) 0.84042(19) 0.0399(7) Uani 1 1 d . . .
O5 O 0.3924(2) 0.56791(17) 0.17693(14) 0.0531(6) Uani 1 1 d . . .
O6 O -0.2196(2) 0.1059(2) -0.23040(19) 0.0763(8) Uani 1 1 d . . .
C7 C -0.1393(3) 0.1685(3) -0.1675(2) 0.0514(9) Uani 1 1 d . . .
C8 C 1.3285(3) 0.8000(2) 0.8783(2) 0.0471(8) Uani 1 1 d . . .
H8 H 1.3508 0.8683 0.8684 0.056 Uiso 1 1 calc R . .
N9 N 0.6132(2) 0.3613(2) 0.39170(17) 0.0470(7) Uani 1 1 d . . .
C10 C 0.3130(3) 0.4948(2) 0.12357(19) 0.0432(8) Uani 1 1 d . . .
C11 C 1.2600(3) 0.5985(2) 0.9067(2) 0.0438(8) Uani 1 1 d . . .
H11 H 1.2368 0.5305 0.9169 0.053 Uiso 1 1 calc R . .
C12 C 0.0399(3) 0.2929(2) -0.04926(19) 0.0403(7) Uani 1 1 d . . .
C13 C 0.1347(3) 0.3603(2) 0.01263(19) 0.0386(7) Uani 1 1 d . . .
C14 C 1.3592(3) 0.6562(2) 0.9577(2) 0.0439(8) Uani 1 1 d . . .
H14 H 1.4024 0.6263 1.0022 0.053 Uiso 1 1 calc R . .
C15 C 1.0174(3) 0.6201(3) 0.7327(2) 0.0497(8) Uani 1 1 d . . .
H15A H 1.0614 0.6627 0.6966 0.060 Uiso 1 1 calc R . .
H15B H 0.9726 0.6624 0.7624 0.060 Uiso 1 1 calc R . .
C16 C 1.5074(3) 0.8189(2) 0.9968(2) 0.0413(7) Uani 1 1 d . . .
C17 C 1.5377(3) 0.8089(2) 1.0839(2) 0.0465(8) Uani 1 1 d . . .
H17 H 1.4861 0.7648 1.1104 0.056 Uiso 1 1 calc R . .
C18 C 0.1920(3) 0.5027(3) 0.1184(2) 0.0459(8) Uani 1 1 d . . .
H18 H 0.1693 0.5530 0.1518 0.055 Uiso 1 1 calc R . .
C19 C 0.7550(3) 0.4792(3) 0.5751(2) 0.0522(9) Uani 1 1 d . . .
H19 H 0.6872 0.4952 0.5400 0.063 Uiso 1 1 calc R . .
C20 C 0.9506(3) 0.4346(3) 0.6796(2) 0.0594(10) Uani 1 1 d . . .
H20 H 1.0165 0.4163 0.7153 0.071 Uiso 1 1 calc R . .
C21 C 1.3964(3) 0.7583(2) 0.94404(19) 0.0398(7) Uani 1 1 d . . .
N22 N 2.2081(3) 1.1984(2) 1.2910(2) 0.0634(8) Uani 1 1 d . . .
C23 C 0.9313(3) 0.5354(2) 0.6797(2) 0.0429(8) Uani 1 1 d . . .
C24 C -0.0236(3) 0.1944(3) -0.1847(2) 0.0551(9) Uani 1 1 d . . .
H24 H -0.0047 0.1704 -0.2355 0.066 Uiso 1 1 calc R . .
O25 O 0.7868(3) 0.1496(2) 0.51925(19) 0.0824(9) Uani 1 1 d . . .
C26 C 1.6922(3) 0.9407(3) 1.0071(2) 0.0515(9) Uani 1 1 d . . .
H26 H 1.7439 0.9850 0.9809 0.062 Uiso 1 1 calc R . .
C27 C 1.2276(3) 0.7431(2) 0.8265(2) 0.0464(8) Uani 1 1 d . . .
H27 H 1.1828 0.7731 0.7829 0.056 Uiso 1 1 calc R . .
N28 N 0.5196(3) 0.2624(3) 0.6075(2) 0.0638(9) Uani 1 1 d . . .
C29 C -0.0771(3) 0.2657(3) -0.0344(2) 0.0516(9) Uani 1 1 d . . .
H29 H -0.0964 0.2892 0.0164 0.062 Uiso 1 1 calc R . .
C30 C 0.6965(3) 0.4221(3) 0.3596(2) 0.0495(8) Uani 1 1 d . . .
H30 H 0.7779 0.4217 0.3817 0.059 Uiso 1 1 calc R . .
C31 C 0.8298(3) 0.5562(3) 0.6268(2) 0.0501(8) Uani 1 1 d . . .
H31 H 0.8121 0.6224 0.6261 0.060 Uiso 1 1 calc R . .
C32 C 0.8707(3) 0.3620(3) 0.6260(2) 0.0638(11) Uani 1 1 d . . .
H32 H 0.8846 0.2947 0.6270 0.077 Uiso 1 1 calc R . .
C33 C 0.1042(3) 0.4364(2) 0.0640(2) 0.0442(8) Uani 1 1 d . . .
H33 H 0.0230 0.4427 0.0615 0.053 Uiso 1 1 calc R . .
C34 C 0.2565(3) 0.3517(2) 0.0207(2) 0.0446(8) Uani 1 1 d . . .
H34 H 0.2793 0.3006 -0.0119 0.053 Uiso 1 1 calc R . .
C35 C 1.9132(3) 1.0343(3) 1.1074(2) 0.0566(9) Uani 1 1 d . . .
H35A H 1.8801 1.0834 1.0706 0.068 Uiso 1 1 calc R . .
H35B H 1.9435 0.9857 1.0727 0.068 Uiso 1 1 calc R . .
C36 C 2.1136(3) 1.1454(3) 1.1478(2) 0.0567(9) Uani 1 1 d . . .
H36 H 2.1175 1.1479 1.0903 0.068 Uiso 1 1 calc R . .
O37 O 0.6035(3) 0.2101(2) 0.60571(19) 0.0789(8) Uani 1 1 d . . .
C38 C 2.0153(3) 1.0886(2) 1.1735(2) 0.0462(8) Uani 1 1 d . . .
C39 C 1.7198(3) 0.9297(2) 1.0939(2) 0.0446(8) Uani 1 1 d . . .
N40 N 0.8512(3) 0.1746(3) 0.4645(2) 0.0598(8) Uani 1 1 d . . .
C41 C -0.4117(3) 0.0084(3) -0.2910(2) 0.0574(9) Uani 1 1 d . . .
O42 O 0.8258(3) 0.2471(2) 0.4254(2) 0.0870(9) Uani 1 1 d . . .
C43 C 1.6426(3) 0.8631(3) 1.1317(2) 0.0477(8) Uani 1 1 d . . .
H43 H 1.6612 0.8547 1.1896 0.057 Uiso 1 1 calc R . .
C44 C 0.6686(3) 0.4851(2) 0.2958(2) 0.0464(8) Uani 1 1 d . . .
H44 H 0.7303 0.5255 0.2751 0.056 Uiso 1 1 calc R . .
N45 N 0.7748(2) 0.3821(2) 0.57272(17) 0.0494(7) Uani 1 1 d . . .
C46 C 0.5480(3) 0.4881(2) 0.26221(19) 0.0423(8) Uani 1 1 d . . .
C47 C 1.5872(3) 0.8854(3) 0.9600(2) 0.0510(9) Uani 1 1 d . . .
H47 H 1.5696 0.8931 0.9020 0.061 Uiso 1 1 calc R . .
N48 N -0.5457(3) -0.1396(2) -0.41033(18) 0.0538(7) Uani 1 1 d . . .
C49 C 0.3453(3) 0.4169(2) 0.0759(2) 0.0454(8) Uani 1 1 d . . .
H49 H 0.4263 0.4085 0.0810 0.054 Uiso 1 1 calc R . .
O50 O 0.4987(3) 0.3150(3) 0.5458(2) 0.0841(9) Uani 1 1 d . . .
C51 C -0.3682(4) -0.0122(3) -0.3634(3) 0.0677(11) Uani 1 1 d . . .
H51 H -0.2940 0.0216 -0.3729 0.081 Uiso 1 1 calc R . .
C52 C -0.1664(3) 0.2047(3) -0.0921(2) 0.0563(9) Uani 1 1 d . . .
H52 H -0.2443 0.1882 -0.0801 0.068 Uiso 1 1 calc R . .
C53 C 0.0642(3) 0.2558(3) -0.1265(2) 0.0497(8) Uani 1 1 d . . .
H53 H 0.1416 0.2729 -0.1391 0.060 Uiso 1 1 calc R . .
C54 C 2.1138(4) 1.1424(3) 1.3145(3) 0.0687(11) Uani 1 1 d . . .
H54 H 2.1130 1.1398 1.3724 0.082 Uiso 1 1 calc R . .
O55 O 0.4631(3) 0.2595(3) 0.66607(19) 0.0947(10) Uani 1 1 d . . .
C56 C 2.2059(3) 1.1983(3) 1.2079(3) 0.0631(10) Uani 1 1 d . . .
H56 H 2.2709 1.2363 1.1889 0.076 Uiso 1 1 calc R . .
C57 C 2.0165(3) 1.0876(3) 1.2591(2) 0.0592(10) Uani 1 1 d . . .
H57 H 1.9524 1.0505 1.2797 0.071 Uiso 1 1 calc R . .
C58 C 0.4970(3) 0.3638(3) 0.3590(2) 0.0548(9) Uani 1 1 d . . .
H58 H 0.4372 0.3218 0.3803 0.066 Uiso 1 1 calc R . .
C59 C 0.4616(3) 0.4254(3) 0.2955(2) 0.0519(9) Uani 1 1 d . . .
H59 H 0.3796 0.4247 0.2750 0.062 Uiso 1 1 calc R . .
C61 C 0.5175(3) 0.5593(3) 0.1944(2) 0.0529(9) Uani 1 1 d . . .
H61A H 0.5641 0.6266 0.2119 0.063 Uiso 1 1 calc R . .
H61B H 0.5416 0.5355 0.1427 0.063 Uiso 1 1 calc R . .
C63 C -0.5187(4) -0.0395(3) -0.2784(3) 0.0789(13) Uani 1 1 d . . .
H63 H -0.5503 -0.0228 -0.2306 0.095 Uiso 1 1 calc R . .
C65 C -0.3380(4) 0.0902(3) -0.2232(3) 0.0758(12) Uani 1 1 d . . .
H65A H -0.3702 0.1538 -0.2298 0.091 Uiso 1 1 calc R . .
H65B H -0.3459 0.0684 -0.1670 0.091 Uiso 1 1 calc R . .
O68 O 0.9325(3) 0.1283(3) 0.4544(3) 0.1123(13) Uani 1 1 d . . .
C69 C -0.5796(4) -0.1128(3) -0.3372(3) 0.0785(13) Uani 1 1 d . . .
H69 H -0.6520 -0.1481 -0.3260 0.094 Uiso 1 1 calc R . .
C72 C -0.4430(3) -0.0893(3) -0.4253(3) 0.0641(10) Uani 1 1 d . . .
H72 H -0.4176 -0.1033 -0.4763 0.077 Uiso 1 1 calc R . .
O1S O 0.1793(4) 0.2649(3) 0.6958(2) 0.1131(12) Uani 1 1 d . . .
C3S C 0.1834(5) 0.2909(4) 0.5530(3) 0.0899(15) Uani 1 1 d . . .
H3S1 H 0.1751 0.3593 0.5706 0.135 Uiso 1 1 calc R . .
H3S2 H 0.1170 0.2636 0.5086 0.135 Uiso 1 1 calc R . .
H3S3 H 0.2585 0.2920 0.5324 0.135 Uiso 1 1 calc R . .
C1S C 0.1898(6) 0.1172(4) 0.6113(4) 0.121(2) Uani 1 1 d . . .
H1S1 H 0.1867 0.0843 0.6633 0.182 Uiso 1 1 calc R . .
H1S2 H 0.2645 0.1101 0.5924 0.182 Uiso 1 1 calc R . .
H1S3 H 0.1227 0.0861 0.5687 0.182 Uiso 1 1 calc R . .
C2S C 0.1829(4) 0.2267(4) 0.6256(3) 0.0751(12) Uani 1 1 d . . .

loop_
_atom_site_aniso_label
_atom_site_aniso_U_11
_atom_site_aniso_U_22
_atom_site_aniso_U_33
_atom_site_aniso_U_23
_atom_site_aniso_U_13
_atom_site_aniso_U_12
Co1 0.0428(3) 0.0448(3) 0.0455(3) -0.0007(2) -0.0001(2) -0.0026(2)
O2 0.0416(12) 0.0452(13) 0.0529(14) -0.0003(11) -0.0075(10) -0.0020(10)
O3 0.0459(13) 0.0530(14) 0.0481(13) 0.0000(11) -0.0027(11) -0.0102(11)
C4 0.0344(17) 0.0410(18) 0.0411(18) -0.0048(14) 0.0043(14) 0.0003(14)
O5 0.0496(14) 0.0443(13) 0.0574(15) -0.0057(11) -0.0091(11) 0.0048(11)
O6 0.0431(15) 0.0706(18) 0.103(2) -0.0187(16) -0.0039(14) -0.0042(13)
C7 0.046(2) 0.046(2) 0.054(2) -0.0073(17) -0.0052(16) 0.0014(16)
C8 0.0453(19) 0.0386(18) 0.052(2) 0.0056(15) -0.0007(16) -0.0002(15)
N9 0.0357(15) 0.0513(17) 0.0479(16) 0.0009(13) -0.0010(12) -0.0025(13)
C10 0.0458(19) 0.0399(18) 0.0395(18) 0.0084(15) -0.0032(14) 0.0034(15)
C11 0.0402(18) 0.0386(18) 0.0495(19) 0.0038(15) 0.0045(15) -0.0005(14)
C12 0.0385(18) 0.0391(17) 0.0418(18) 0.0049(14) 0.0016(14) 0.0071(14)
C13 0.0407(18) 0.0377(17) 0.0370(17) 0.0059(14) 0.0044(14) 0.0063(14)
C14 0.0404(18) 0.0458(19) 0.0445(18) 0.0073(15) 0.0044(14) 0.0057(15)
C15 0.0428(19) 0.050(2) 0.050(2) -0.0030(16) -0.0046(16) 0.0007(16)
C16 0.0385(17) 0.0387(17) 0.0444(18) -0.0006(14) 0.0023(14) 0.0055(14)
C17 0.0453(19) 0.0468(19) 0.0440(19) 0.0036(15) 0.0059(15) -0.0017(15)
C18 0.052(2) 0.0453(19) 0.0408(18) 0.0017(15) 0.0057(15) 0.0117(16)
C19 0.045(2) 0.050(2) 0.054(2) -0.0001(17) -0.0095(16) 0.0037(16)
C20 0.052(2) 0.055(2) 0.061(2) -0.0047(18) -0.0161(18) 0.0065(18)
C21 0.0341(16) 0.0431(18) 0.0403(17) -0.0001(14) 0.0038(14) 0.0044(14)
N22 0.0523(19) 0.0562(19) 0.072(2) -0.0046(17) -0.0055(16) -0.0018(15)
C23 0.0366(17) 0.0451(19) 0.0427(18) -0.0036(15) 0.0046(14) -0.0026(15)
C24 0.049(2) 0.062(2) 0.049(2) -0.0098(17) 0.0037(16) 0.0013(18)
O25 0.079(2) 0.084(2) 0.081(2) -0.0049(17) 0.0216(17) -0.0028(16)
C26 0.052(2) 0.048(2) 0.047(2) 0.0086(16) 0.0011(16) -0.0090(16)
C27 0.0445(19) 0.0454(19) 0.0446(19) 0.0029(15) -0.0041(15) 0.0050(15)
N28 0.059(2) 0.069(2) 0.058(2) -0.0082(18) 0.0141(18) -0.0082(18)
C29 0.044(2) 0.058(2) 0.051(2) -0.0066(17) 0.0087(16) 0.0023(17)
C30 0.0346(18) 0.053(2) 0.057(2) -0.0006(17) 0.0026(15) -0.0001(16)
C31 0.050(2) 0.0424(19) 0.053(2) 0.0007(16) -0.0040(16) 0.0067(16)
C32 0.061(2) 0.048(2) 0.072(3) -0.0067(19) -0.015(2) 0.0093(18)
C33 0.0360(17) 0.051(2) 0.0451(18) 0.0051(16) 0.0025(14) 0.0091(15)
C34 0.0451(19) 0.0421(18) 0.0458(19) -0.0010(15) 0.0052(15) 0.0092(15)
C35 0.052(2) 0.057(2) 0.051(2) 0.0032(17) -0.0014(17) -0.0103(18)
C36 0.052(2) 0.057(2) 0.056(2) 0.0013(18) 0.0064(17) -0.0035(18)
O37 0.094(2) 0.0633(18) 0.089(2) 0.0074(15) 0.0389(18) 0.0166(17)
C38 0.0428(19) 0.0402(18) 0.051(2) 0.0008(15) 0.0004(15) -0.0005(15)
C39 0.0415(18) 0.0427(18) 0.0443(19) -0.0040(15) -0.0018(15) 0.0022(15)
N40 0.0444(18) 0.060(2) 0.073(2) -0.0106(18) 0.0151(17) 0.0025(17)
C41 0.058(2) 0.070(3) 0.042(2) 0.0048(18) 0.0009(17) 0.014(2)
O42 0.091(2) 0.074(2) 0.093(2) 0.0140(18) 0.0090(18) 0.0096(18)
C43 0.048(2) 0.053(2) 0.0371(18) 0.0007(15) 0.0007(15) 0.0002(16)
C44 0.0363(18) 0.048(2) 0.052(2) 0.0044(16) 0.0066(15) -0.0035(15)
N45 0.0449(16) 0.0461(17) 0.0496(17) -0.0063(13) -0.0058(13) 0.0009(13)
C46 0.0422(18) 0.0403(18) 0.0391(17) -0.0041(14) 0.0010(14) -0.0016(15)
C47 0.050(2) 0.054(2) 0.0427(19) 0.0076(16) -0.0030(16) -0.0038(17)
N48 0.0571(19) 0.0464(17) 0.0492(18) -0.0015(14) -0.0025(14) -0.0049(14)
C49 0.0365(18) 0.0484(19) 0.0499(19) 0.0000(16) 0.0010(15) 0.0104(15)
O50 0.0658(19) 0.109(2) 0.076(2) 0.0176(19) 0.0094(15) 0.0084(17)
C51 0.055(2) 0.045(2) 0.103(3) 0.018(2) 0.019(2) -0.0008(18)
C52 0.0366(19) 0.058(2) 0.070(2) -0.0065(19) 0.0097(17) -0.0018(16)
C53 0.0423(19) 0.054(2) 0.050(2) -0.0010(17) 0.0087(16) 0.0007(16)
C54 0.065(3) 0.075(3) 0.055(2) -0.003(2) -0.005(2) -0.006(2)
O55 0.093(2) 0.125(3) 0.072(2) -0.0100(19) 0.0389(18) 0.011(2)
C56 0.046(2) 0.057(2) 0.078(3) 0.003(2) 0.0044(19) -0.0100(18)
C57 0.054(2) 0.064(2) 0.051(2) 0.0010(18) 0.0045(17) -0.0104(18)
C58 0.041(2) 0.065(2) 0.054(2) 0.0092(18) 0.0044(16) -0.0061(17)
C59 0.0350(18) 0.063(2) 0.051(2) 0.0095(18) -0.0045(15) -0.0015(16)
C61 0.049(2) 0.050(2) 0.052(2) 0.0025(17) -0.0041(16) -0.0027(16)
C63 0.083(3) 0.083(3) 0.062(3) -0.007(2) 0.014(2) -0.013(3)
C65 0.085(3) 0.074(3) 0.064(3) 0.001(2) 0.015(2) -0.001(2)
O68 0.075(2) 0.105(3) 0.166(4) -0.017(2) 0.038(2) 0.032(2)
C69 0.089(3) 0.077(3) 0.055(3) -0.011(2) 0.005(2) -0.019(2)
C72 0.060(2) 0.050(2) 0.075(3) 0.0023(19) 0.001(2) -0.0046(19)
O1S 0.137(3) 0.126(3) 0.087(2) 0.012(2) 0.056(2) 0.014(2)
C3S 0.103(4) 0.083(3) 0.071(3) 0.015(3) -0.001(3) -0.008(3)
C1S 0.150(5) 0.074(4) 0.120(5) 0.009(3) -0.008(4) -0.012(3)
C2S 0.069(3) 0.085(3) 0.068(3) 0.010(2) 0.015(2) -0.004(2)

loop_
_atom_type_symbol
_atom_type_description
_atom_type_scat_dispersion_real
_atom_type_scat_dispersion_imag
_atom_type_scat_source
C C 0.0033 0.0016 'International Tables Vol C Tables 4.2.6.8 and 6.1.1.4'
H H 0.0000 0.0000 'International Tables Vol C Tables 4.2.6.8 and 6.1.1.4'
N N 0.0061 0.0033 'International Tables Vol C Tables 4.2.6.8 and 6.1.1.4'
O O 0.0106 0.0060 'International Tables Vol C Tables 4.2.6.8 and 6.1.1.4'
Co Co 0.3494 0.9721 'International Tables Vol C Tables 4.2.6.8 and 6.1.1.4'

loop_
_geom_angle_atom_site_label_1
_geom_angle_atom_site_label_2
_geom_angle_atom_site_label_3
_geom_angle
_geom_angle_site_symmetry_1
_geom_angle_site_symmetry_3
_geom_angle_publ_flag
N9 Co1 N45 94.46(10) . . ?
N9 Co1 N48 87.80(10) . 2 ?
N45 Co1 N48 177.49(11) . 2 ?
N9 Co1 O37 141.62(12) . . ?
N45 Co1 O37 84.63(11) . . ?
N48 Co1 O37 94.27(11) 2 . ?
N9 Co1 O25 137.21(11) . . ?
N45 Co1 O25 93.11(11) . . ?
N48 Co1 O25 84.49(11) 2 . ?
O37 Co1 O25 81.01(12) . . ?
N9 Co1 O50 85.31(11) . . ?
N45 Co1 O50 87.04(11) . . ?
N48 Co1 O50 94.23(11) 2 . ?
O37 Co1 O50 56.32(11) . . ?
O25 Co1 O50 137.16(12) . . ?
N9 Co1 O42 84.70(11) . . ?
N45 Co1 O42 86.80(11) . . ?
N48 Co1 O42 92.35(11) 2 . ?
O37 Co1 O42 133.35(12) . . ?
O25 Co1 O42 53.77(11) . . ?
O50 Co1 O42 167.81(12) . . ?
C4 O2 C15 117.9(2) . . ?
C39 O3 C35 117.0(2) . . ?
O2 C4 C27 124.5(3) . . ?
O2 C4 C11 115.4(3) . . ?
C27 C4 C11 120.1(3) . . ?
C10 O5 C61 119.5(3) . . ?
C65 O6 C7 117.6(3) . . ?
C52 C7 C24 119.5(3) . . ?
C52 C7 O6 125.6(3) . . ?
C24 C7 O6 114.9(3) . . ?
C21 C8 C27 122.0(3) . . ?
C30 N9 C58 116.9(3) . . ?
C30 N9 Co1 122.9(2) . . ?
C58 N9 Co1 120.2(2) . . ?
O5 C10 C18 115.3(3) . . ?
O5 C10 C49 125.5(3) . . ?
C18 C10 C49 119.2(3) . . ?
C14 C11 C4 120.0(3) . . ?
C29 C12 C53 116.5(3) . . ?
C29 C12 C13 122.0(3) . . ?
C53 C12 C13 121.5(3) . . ?
C34 C13 C33 117.2(3) . . ?
C34 C13 C12 121.8(3) . . ?
C33 C13 C12 121.0(3) . . ?
C11 C14 C21 121.4(3) . . ?
O2 C15 C23 108.8(3) . . ?
C47 C16 C17 117.2(3) . . ?
C47 C16 C21 120.8(3) . . ?
C17 C16 C21 121.9(3) . . ?
C43 C17 C16 121.5(3) . . ?
C10 C18 C33 120.5(3) . . ?
N45 C19 C31 123.3(3) . . ?
C32 C20 C23 119.0(3) . . ?
C8 C21 C14 117.4(3) . . ?
C8 C21 C16 121.4(3) . . ?
C14 C21 C16 121.2(3) . . ?
C54 N22 C56 115.4(3) . . ?
C31 C23 C20 117.1(3) . . ?
C31 C23 C15 120.4(3) . . ?
C20 C23 C15 122.5(3) . . ?
C53 C24 C7 120.1(3) . . ?
N40 O25 Co1 96.9(2) . . ?
C47 C26 C39 119.6(3) . . ?
C4 C27 C8 119.1(3) . . ?
O55 N28 O50 123.4(4) . . ?
O55 N28 O37 121.1(4) . . ?
O50 N28 O37 115.6(3) . . ?
C52 C29 C12 122.5(3) . . ?
N9 C30 C44 123.4(3) . . ?
C19 C31 C23 120.0(3) . . ?
N45 C32 C20 124.2(3) . . ?
C18 C33 C13 121.4(3) . . ?
C13 C34 C49 121.9(3) . . ?
O3 C35 C38 110.2(3) . . ?
C56 C36 C38 119.6(3) . . ?
N28 O37 Co1 97.6(2) . . ?
C57 C38 C36 116.9(3) . . ?
C57 C38 C35 124.0(3) . . ?
C36 C38 C35 119.1(3) . . ?
O3 C39 C43 116.3(3) . . ?
O3 C39 C26 124.2(3) . . ?
C43 C39 C26 119.5(3) . . ?
O68 N40 O42 124.7(4) . . ?
O68 N40 O25 120.3(4) . . ?
O42 N40 O25 115.1(3) . . ?
C63 C41 C51 121.0(4) . . ?
C63 C41 C65 119.0(4) . . ?
C51 C41 C65 119.9(4) . . ?
N40 O42 Co1 94.1(2) . . ?
C39 C43 C17 120.2(3) . . ?
C30 C44 C46 119.7(3) . . ?
C32 N45 C19 116.3(3) . . ?
C32 N45 Co1 121.0(2) . . ?
C19 N45 Co1 122.7(2) . . ?
C59 C46 C44 116.9(3) . . ?
C59 C46 C61 123.4(3) . . ?
C44 C46 C61 119.7(3) . . ?
C26 C47 C16 122.0(3) . . ?
C72 N48 C69 116.5(3) . . ?
C72 N48 Co1 125.5(3) . 2 ?
C69 N48 Co1 118.0(3) . 2 ?
C34 C49 C10 119.7(3) . . ?
N28 O50 Co1 90.4(2) . . ?
C41 C51 C72 117.2(4) . . ?
C7 C52 C29 119.6(3) . . ?
C24 C53 C12 121.8(3) . . ?
N22 C54 C57 124.6(4) . . ?
N22 C56 C36 124.2(4) . . ?
C38 C57 C54 119.3(4) . . ?
N9 C58 C59 123.1(3) . . ?
C58 C59 C46 119.9(3) . . ?
O5 C61 C46 113.5(3) . . ?
C41 C63 C69 117.9(4) . . ?
O6 C65 C41 111.0(3) . . ?
N48 C69 C63 126.1(4) . . ?
N48 C72 C51 121.2(4) . . ?
O1S C2S C3S 119.8(5) . . ?
O1S C2S C1S 122.0(5) . . ?
C3S C2S C1S 118.2(5) . . ?

loop_
_geom_bond_atom_site_label_1
_geom_bond_atom_site_label_2
_geom_bond_distance
_geom_bond_site_symmetry_2
_geom_bond_publ_flag
Co1 N9 2.129(3) . ?
Co1 N45 2.140(3) . ?
Co1 N48 2.150(3) 2 ?
Co1 O37 2.157(3) . ?
Co1 O25 2.257(3) . ?
Co1 O50 2.318(3) . ?
Co1 O42 2.342(3) . ?
O2 C4 1.378(3) . ?
O2 C15 1.415(4) . ?
O3 C39 1.377(4) . ?
O3 C35 1.418(4) . ?
C4 C27 1.377(4) . ?
C4 C11 1.382(4) . ?
O5 C10 1.376(4) . ?
O5 C61 1.420(4) . ?
O6 C65 1.350(5) . ?
O6 C7 1.389(4) . ?
C7 C52 1.378(5) . ?
C7 C24 1.380(5) . ?
C8 C21 1.381(4) . ?
C8 C27 1.392(4) . ?
N9 C30 1.331(4) . ?
N9 C58 1.337(4) . ?
C10 C18 1.378(4) . ?
C10 C49 1.386(4) . ?
C11 C14 1.378(4) . ?
C12 C29 1.383(4) . ?
C12 C53 1.396(4) . ?
C12 C13 1.489(4) . ?
C13 C34 1.385(4) . ?
C13 C33 1.393(4) . ?
C14 C21 1.395(4) . ?
C15 C23 1.500(4) . ?
C16 C47 1.387(4) . ?
C16 C17 1.396(4) . ?
C16 C21 1.492(4) . ?
C17 C43 1.381(4) . ?
C18 C33 1.380(4) . ?
C19 N45 1.339(4) . ?
C19 C31 1.372(4) . ?
C20 C32 1.376(5) . ?
C20 C23 1.385(5) . ?
N22 C54 1.325(5) . ?
N22 C56 1.326(5) . ?
C23 C31 1.378(4) . ?
C24 C53 1.379(4) . ?
O25 N40 1.255(4) . ?
C26 C47 1.383(4) . ?
C26 C39 1.390(4) . ?
N28 O55 1.219(4) . ?
N28 O50 1.243(4) . ?
N28 O37 1.259(4) . ?
C29 C52 1.383(5) . ?
C30 C44 1.372(5) . ?
C32 N45 1.330(4) . ?
C34 C49 1.386(4) . ?
C35 C38 1.501(4) . ?
C36 C56 1.378(5) . ?
C36 C38 1.380(5) . ?
C38 C57 1.367(5) . ?
C39 C43 1.379(4) . ?
N40 O68 1.208(4) . ?
N40 O42 1.212(4) . ?
C41 C63 1.331(5) . ?
C41 C51 1.366(5) . ?
C41 C65 1.543(5) . ?
C44 C46 1.389(4) . ?
C46 C59 1.379(4) . ?
C46 C61 1.498(4) . ?
N48 C72 1.315(5) . ?
N48 C69 1.342(5) . ?
N48 Co1 2.150(3) 2 ?
C51 C72 1.456(5) . ?
C54 C57 1.383(5) . ?
C58 C59 1.375(5) . ?
C63 C69 1.346(5) . ?
O1S C2S 1.223(5) . ?
C3S C2S 1.469(6) . ?
C1S C2S 1.476(7) . ?
